data_7002219
loop_
_publ_author_name
'He, Hongshan'
'Sykes, Andrew G.'
'May, P. Stanley'
'He, Guishan'

_publ_section_title
;
 Structure and photophysics of near-infrared emissive ytterbium(iii)
 monoporphyrinate acetate complexes having neutral bidentate ligands
;
_journal_issue 36
_journal_name_full 'Dalton Transactions'
_journal_page_first 7454
_journal_page_last 7461
_journal_paper_doi 10.1039/b909243a
_journal_year 2009
_chemical_formula_sum 'C60 H43 N6 O2 Yb'
_chemical_formula_weight 1053.04
_chemical_name_common (Yb-TPP-4,7-Me-Phen-Acetate)
_chemical_name_systematic
;
?
;
_space_group_IT_number 2
_symmetry_cell_setting triclinic
_symmetry_space_group_name_Hall '-P 1'
_symmetry_space_group_name_H-M 'P -1'
_atom_sites_solution_hydrogens geom
_atom_sites_solution_primary direct
_atom_sites_solution_secondary difmap
_audit_creation_method SHELXL-97
_cell_angle_alpha 74.6050(10)
_cell_angle_beta 89.8300(10)
_cell_angle_gamma 68.7340(10)
_cell_formula_units_Z 2
_cell_length_a 10.2453(6)
_cell_length_b 13.4713(7)
_cell_length_c 18.5620(10)
_cell_measurement_temperature 293(2)
_cell_volume 2289.3(2)
_computing_cell_refinement 'Bruker SAINT (Bruker, 2006)'
_computing_data_collection 'Bruker APEXII (Bruker, 2006)'
_computing_data_reduction 'Bruker SAINT (Bruker, 2006)'
_computing_molecular_graphics 'Ortep-3(Farrugia, 1997)'
_computing_publication_material 'WinGX(Farrugia, 1999)'
_computing_structure_refinement 'SHELXL-97 (Sheldrick, 1997a)'
_computing_structure_solution SIR92
_diffrn_ambient_temperature 125(2)
_diffrn_measured_fraction_theta_full 0.997
_diffrn_measured_fraction_theta_max 0.997
_diffrn_measurement_device_type 'CCD area detector'
_diffrn_measurement_method 'phi and omega scans'
_diffrn_radiation_monochromator graphite
_diffrn_radiation_source 'fine-focus sealed tube'
_diffrn_radiation_type MoK\a
_diffrn_radiation_wavelength 0.71073
_diffrn_reflns_av_R_equivalents 0.0460
_diffrn_reflns_av_sigmaI/netI 0.0577
_diffrn_reflns_limit_h_max 12
_diffrn_reflns_limit_h_min -12
_diffrn_reflns_limit_k_max 16
_diffrn_reflns_limit_k_min -16
_diffrn_reflns_limit_l_max 22
_diffrn_reflns_limit_l_min -22
_diffrn_reflns_number 23222
_diffrn_reflns_theta_full 25.39
_diffrn_reflns_theta_max 25.39
_diffrn_reflns_theta_min 1.69
_exptl_absorpt_coefficient_mu 2.097
_exptl_absorpt_correction_T_max 0.8021
_exptl_absorpt_correction_T_min 0.6442
_exptl_absorpt_correction_type multi-scan
_exptl_absorpt_process_details SADABS
_exptl_crystal_colour purple-red
_exptl_crystal_density_diffrn 1.528
_exptl_crystal_density_method 'not measured'
_exptl_crystal_description plate
_exptl_crystal_F_000 1062
_exptl_crystal_size_max 0.23
_exptl_crystal_size_mid 0.23
_exptl_crystal_size_min 0.11
_refine_diff_density_max 3.073
_refine_diff_density_min -0.744
_refine_diff_density_rms 0.128
_refine_ls_extinction_method none
_refine_ls_goodness_of_fit_ref 1.045
_refine_ls_hydrogen_treatment constr
_refine_ls_matrix_type full
_refine_ls_number_parameters 622
_refine_ls_number_reflns 8417
_refine_ls_number_restraints 0
_refine_ls_restrained_S_all 1.045
_refine_ls_R_factor_all 0.0502
_refine_ls_R_factor_gt 0.0374
_refine_ls_shift/su_max 0.001
_refine_ls_shift/su_mean 0.000
_refine_ls_structure_factor_coef Fsqd
_refine_ls_weighting_details 'calc w=1/[\s^2^(Fo^2^)+(0.0469P)^2^+2.6104P] where P=(Fo^2^+2Fc^2^)/3'
_refine_ls_weighting_scheme calc
_refine_ls_wR_factor_gt 0.0871
_refine_ls_wR_factor_ref 0.0921
_reflns_number_gt 7089
_reflns_number_total 8417
_reflns_threshold_expression >2sigma(I)
_cod_data_source_file b909243a.txt
_cod_data_source_block 08060_4
_cod_depositor_comments
;
The following automatic conversions were performed:
'_symmetry_cell_setting' value 'Triclinic' changed to 'triclinic'
according to '/home/saulius/struct/CIF-dictionaries/cif_core.dic'
dictionary named 'cif_core.dic' version 2.4.1 from 2010-06-29.

Automatic conversion script
Id: cif_fix_enum 1527 2010-12-29 10:47:43Z saulius 
;
_cod_database_code 7002219

loop_
_symmetry_equiv_pos_as_xyz
'x, y, z'
'-x, -y, -z'

loop_
_atom_site_label
_atom_site_type_symbol
_atom_site_fract_x
_atom_site_fract_y
_atom_site_fract_z
_atom_site_U_iso_or_equiv
_atom_site_adp_type
_atom_site_occupancy
_atom_site_symmetry_multiplicity
_atom_site_calc_flag
_atom_site_refinement_flags
_atom_site_disorder_assembly
_atom_site_disorder_group
C1 C 0.0712(5) 0.2557(4) 0.4238(3) 0.0147(10) Uani 1 1 d . . .
C2 C 0.1597(5) 0.1509(4) 0.4190(3) 0.0157(10) Uani 1 1 d . . .
C3 C 0.1645(5) 0.0463(4) 0.4680(3) 0.0166(10) Uani 1 1 d . . .
H3 H 0.1057 0.0369 0.5053 0.020 Uiso 1 1 calc R . .
C4 C 0.2688(5) -0.0346(4) 0.4499(3) 0.0162(10) Uani 1 1 d . . .
H4 H 0.2968 -0.1105 0.4726 0.019 Uiso 1 1 calc R . .
C5 C 0.3298(5) 0.0183(4) 0.3885(3) 0.0147(10) Uani 1 1 d . . .
C6 C 0.4519(5) -0.0376(4) 0.3575(3) 0.0157(10) Uani 1 1 d . . .
C7 C 0.5123(5) 0.0137(4) 0.2986(3) 0.0154(10) Uani 1 1 d . . .
C8 C 0.6507(5) -0.0389(4) 0.2773(3) 0.0173(10) Uani 1 1 d . . .
H8 H 0.7126 -0.1117 0.2986 0.021 Uiso 1 1 calc R . .
C9 C 0.6729(5) 0.0373(4) 0.2212(3) 0.0187(11) Uani 1 1 d . . .
H9 H 0.7539 0.0271 0.1966 0.022 Uiso 1 1 calc R . .
C10 C 0.5500(5) 0.1371(4) 0.2057(3) 0.0156(10) Uani 1 1 d . . .
C11 C 0.5348(5) 0.2372(4) 0.1519(3) 0.0161(10) Uani 1 1 d . . .
C12 C 0.4319(5) 0.3421(4) 0.1479(3) 0.0160(10) Uani 1 1 d . . .
C13 C 0.4209(5) 0.4460(4) 0.0966(3) 0.0184(11) Uani 1 1 d . . .
H13 H 0.4706 0.4552 0.0549 0.022 Uiso 1 1 calc R . .
C14 C 0.3253(5) 0.5280(4) 0.1195(3) 0.0182(11) Uani 1 1 d . . .
H14 H 0.2987 0.6040 0.0976 0.022 Uiso 1 1 calc R . .
C15 C 0.2721(5) 0.4752(4) 0.1847(3) 0.0151(10) Uani 1 1 d . . .
C16 C 0.1739(5) 0.5321(4) 0.2276(3) 0.0150(10) Uani 1 1 d . . .
C17 C 0.1169(5) 0.4814(4) 0.2894(3) 0.0161(10) Uani 1 1 d . . .
C18 C 0.0328(5) 0.5391(4) 0.3383(3) 0.0191(11) Uani 1 1 d . . .
H18 H 0.0051 0.6144 0.3341 0.023 Uiso 1 1 calc R . .
C19 C 0.0015(5) 0.4634(4) 0.3915(3) 0.0186(11) Uani 1 1 d . . .
H19 H -0.0529 0.4769 0.4306 0.022 Uiso 1 1 calc R . .
C20 C 0.0682(5) 0.3578(4) 0.3766(3) 0.0140(10) Uani 1 1 d . . .
C21 C -0.0219(5) 0.2597(4) 0.4864(3) 0.0137(10) Uani 1 1 d . . .
C22 C -0.1675(5) 0.3115(4) 0.4711(3) 0.0174(10) Uani 1 1 d . . .
H22 H -0.2073 0.3475 0.4217 0.021 Uiso 1 1 calc R . .
C23 C -0.2543(5) 0.3101(4) 0.5288(3) 0.0185(11) Uani 1 1 d . . .
H23 H -0.3515 0.3444 0.5178 0.022 Uiso 1 1 calc R . .
C24 C -0.1965(6) 0.2581(4) 0.6018(3) 0.0246(12) Uani 1 1 d . . .
H24 H -0.2546 0.2566 0.6403 0.030 Uiso 1 1 calc R . .
C25 C -0.0525(6) 0.2082(4) 0.6181(3) 0.0236(12) Uani 1 1 d . . .
H25 H -0.0136 0.1735 0.6678 0.028 Uiso 1 1 calc R . .
C26 C 0.0347(5) 0.2095(4) 0.5610(3) 0.0201(11) Uani 1 1 d . . .
H26 H 0.1319 0.1766 0.5726 0.024 Uiso 1 1 calc R . .
C27 C 0.5265(5) -0.1591(4) 0.3942(3) 0.0189(11) Uani 1 1 d . . .
C28 C 0.5803(5) -0.1974(4) 0.4696(3) 0.0201(11) Uani 1 1 d . . .
H28 H 0.5703 -0.1468 0.4969 0.024 Uiso 1 1 calc R . .
C29 C 0.6487(5) -0.3101(4) 0.5042(3) 0.0261(12) Uani 1 1 d . . .
H29 H 0.6830 -0.3347 0.5548 0.031 Uiso 1 1 calc R . .
C30 C 0.6660(6) -0.3857(5) 0.4640(3) 0.0320(14) Uani 1 1 d . . .
H30 H 0.7119 -0.4612 0.4873 0.038 Uiso 1 1 calc R . .
C31 C 0.6154(6) -0.3493(4) 0.3894(4) 0.0318(14) Uani 1 1 d . . .
H31 H 0.6275 -0.4003 0.3622 0.038 Uiso 1 1 calc R . .
C32 C 0.5461(5) -0.2360(4) 0.3543(3) 0.0238(12) Uani 1 1 d . . .
H32 H 0.5128 -0.2120 0.3037 0.029 Uiso 1 1 calc R . .
C33 C 0.6477(5) 0.2303(4) 0.0991(3) 0.0167(10) Uani 1 1 d . . .
C34 C 0.6771(5) 0.1567(4) 0.0553(3) 0.0215(11) Uani 1 1 d . . .
H34 H 0.6210 0.1158 0.0552 0.026 Uiso 1 1 calc R . .
C35 C 0.7889(6) 0.1442(4) 0.0122(3) 0.0278(13) Uani 1 1 d . . .
H35 H 0.8062 0.0957 -0.0173 0.033 Uiso 1 1 calc R . .
C36 C 0.8746(5) 0.2019(4) 0.0123(3) 0.0254(12) Uani 1 1 d . . .
H36 H 0.9512 0.1913 -0.0159 0.031 Uiso 1 1 calc R . .
C37 C 0.8464(5) 0.2755(5) 0.0542(3) 0.0259(12) Uani 1 1 d . . .
H37 H 0.9036 0.3155 0.0544 0.031 Uiso 1 1 calc R . .
C38 C 0.7318(5) 0.2905(4) 0.0966(3) 0.0219(11) Uani 1 1 d . . .
H38 H 0.7120 0.3422 0.1237 0.026 Uiso 1 1 calc R . .
C39 C 0.1278(5) 0.6556(4) 0.2065(3) 0.0167(10) Uani 1 1 d . . .
C40 C 0.2206(5) 0.7069(4) 0.2133(3) 0.0199(11) Uani 1 1 d . . .
H40 H 0.3144 0.6635 0.2310 0.024 Uiso 1 1 calc R . .
C41 C 0.1760(6) 0.8219(4) 0.1941(3) 0.0258(12) Uani 1 1 d . . .
H41 H 0.2397 0.8548 0.1994 0.031 Uiso 1 1 calc R . .
C42 C 0.0385(6) 0.8868(4) 0.1676(3) 0.0259(12) Uani 1 1 d . . .
H42 H 0.0087 0.9638 0.1549 0.031 Uiso 1 1 calc R . .
C43 C -0.0553(6) 0.8379(4) 0.1597(3) 0.0237(12) Uani 1 1 d . . .
H43 H -0.1483 0.8820 0.1408 0.028 Uiso 1 1 calc R . .
C44 C -0.0121(5) 0.7231(4) 0.1799(3) 0.0214(11) Uani 1 1 d . . .
H44 H -0.0770 0.6908 0.1756 0.026 Uiso 1 1 calc R . .
C45 C 0.0097(5) 0.4788(4) 0.1030(3) 0.0194(11) Uani 1 1 d . . .
H45 H 0.0947 0.4686 0.0823 0.023 Uiso 1 1 calc R . .
C46 C -0.1065(5) 0.5755(4) 0.0693(3) 0.0232(12) Uani 1 1 d . . .
H46 H -0.0985 0.6259 0.0259 0.028 Uiso 1 1 calc R . .
C47 C -0.2328(5) 0.5964(4) 0.1001(3) 0.0225(11) Uani 1 1 d . . .
C48 C -0.3585(6) 0.7011(5) 0.0642(4) 0.0391(15) Uani 1 1 d . . .
H48A H -0.4372 0.7023 0.0926 0.059 Uiso 1 1 calc R . .
H48B H -0.3820 0.7029 0.0137 0.059 Uiso 1 1 calc R . .
H48C H -0.3361 0.7647 0.0634 0.059 Uiso 1 1 calc R . .
C49 C -0.2411(5) 0.5156(4) 0.1642(3) 0.0218(11) Uani 1 1 d . . .
C50 C -0.1207(5) 0.4168(4) 0.1920(3) 0.0171(10) Uani 1 1 d . . .
C51 C -0.3667(5) 0.5240(4) 0.2004(3) 0.0247(12) Uani 1 1 d . . .
H51 H -0.4438 0.5910 0.1865 0.030 Uiso 1 1 calc R . .
C52 C -0.3771(5) 0.4374(4) 0.2544(3) 0.0240(12) Uani 1 1 d . . .
H52 H -0.4600 0.4468 0.2772 0.029 Uiso 1 1 calc R . .
C53 C -0.2629(5) 0.3322(4) 0.2766(3) 0.0213(11) Uani 1 1 d . . .
C54 C -0.1325(5) 0.3238(4) 0.2478(3) 0.0180(11) Uani 1 1 d . . .
C55 C -0.4076(6) 0.2364(5) 0.3575(3) 0.0293(13) Uani 1 1 d . . .
H55A H -0.4745 0.3116 0.3437 0.044 Uiso 1 1 calc R . .
H55B H -0.3885 0.2091 0.4112 0.044 Uiso 1 1 calc R . .
H55C H -0.4456 0.1909 0.3395 0.044 Uiso 1 1 calc R . .
C56 C -0.2740(5) 0.2325(5) 0.3234(3) 0.0214(11) Uani 1 1 d . . .
C57 C -0.1610(5) 0.1372(4) 0.3336(3) 0.0233(12) Uani 1 1 d . . .
H57 H -0.1673 0.0705 0.3605 0.028 Uiso 1 1 calc R . .
C58 C -0.0333(5) 0.1363(4) 0.3044(3) 0.0209(11) Uani 1 1 d . . .
H58 H 0.0429 0.0690 0.3138 0.025 Uiso 1 1 calc R . .
C59 C 0.2302(5) 0.1274(4) 0.1370(3) 0.0235(12) Uani 1 1 d . . .
C60 C 0.2634(7) 0.0618(5) 0.0815(3) 0.0390(15) Uani 1 1 d . . .
H60A H 0.2745 0.1073 0.0343 0.059 Uiso 1 1 calc R . .
H60B H 0.1879 0.0378 0.0749 0.059 Uiso 1 1 calc R . .
H60C H 0.3491 -0.0018 0.0996 0.059 Uiso 1 1 calc R . .
N1 N 0.3344(4) 0.3614(3) 0.1996(2) 0.0126(8) Uani 1 1 d . . .
N2 N 0.1378(4) 0.3702(3) 0.3130(2) 0.0128(8) Uani 1 1 d . . .
N3 N 0.2576(4) 0.1308(3) 0.3688(2) 0.0140(8) Uani 1 1 d . . .
N4 N 0.4533(4) 0.1212(3) 0.2543(2) 0.0152(9) Uani 1 1 d . . .
N5 N 0.0052(4) 0.4004(3) 0.1634(2) 0.0156(9) Uani 1 1 d . . .
N6 N -0.0185(4) 0.2274(3) 0.2642(2) 0.0178(9) Uani 1 1 d . . .
O1 O 0.2277(3) 0.2256(3) 0.11752(19) 0.0213(8) Uani 1 1 d . . .
O2 O 0.2116(4) 0.0834(3) 0.20312(19) 0.0231(8) Uani 1 1 d . . .
Yb1 Yb 0.21517(2) 0.240216(17) 0.241941(12) 0.01366(7) Uani 1 1 d . . .

loop_
_atom_site_aniso_label
_atom_site_aniso_U_11
_atom_site_aniso_U_22
_atom_site_aniso_U_33
_atom_site_aniso_U_23
_atom_site_aniso_U_13
_atom_site_aniso_U_12
C1 0.011(2) 0.022(3) 0.013(2) -0.007(2) 0.0033(19) -0.007(2)
C2 0.015(2) 0.017(3) 0.013(2) -0.001(2) 0.0024(19) -0.006(2)
C3 0.018(2) 0.021(3) 0.009(2) 0.000(2) 0.0012(19) -0.007(2)
C4 0.017(2) 0.012(2) 0.015(2) 0.0022(19) -0.0006(19) -0.004(2)
C5 0.015(2) 0.012(2) 0.014(2) -0.0002(19) 0.0005(19) -0.0040(19)
C6 0.015(2) 0.012(2) 0.018(3) -0.002(2) 0.0024(19) -0.004(2)
C7 0.017(2) 0.013(2) 0.015(2) -0.005(2) 0.0019(19) -0.004(2)
C8 0.017(3) 0.012(2) 0.020(3) -0.007(2) 0.004(2) 0.000(2)
C9 0.016(2) 0.018(3) 0.020(3) -0.007(2) 0.007(2) -0.003(2)
C10 0.016(2) 0.016(2) 0.016(2) -0.008(2) 0.0061(19) -0.004(2)
C11 0.013(2) 0.018(3) 0.017(3) -0.007(2) 0.0057(19) -0.004(2)
C12 0.013(2) 0.018(3) 0.015(3) -0.003(2) 0.0023(19) -0.004(2)
C13 0.017(3) 0.022(3) 0.014(2) -0.001(2) 0.007(2) -0.007(2)
C14 0.019(3) 0.016(2) 0.013(2) 0.001(2) 0.006(2) -0.003(2)
C15 0.014(2) 0.017(2) 0.012(2) -0.0027(19) 0.0024(19) -0.003(2)
C16 0.011(2) 0.014(2) 0.018(3) -0.004(2) 0.0038(19) -0.0029(19)
C17 0.012(2) 0.015(2) 0.016(3) -0.001(2) 0.0027(19) -0.0012(19)
C18 0.019(3) 0.016(3) 0.019(3) -0.004(2) 0.009(2) -0.005(2)
C19 0.018(3) 0.022(3) 0.014(2) -0.007(2) 0.008(2) -0.003(2)
C20 0.010(2) 0.017(2) 0.011(2) -0.0014(19) 0.0016(18) -0.0021(19)
C21 0.018(2) 0.011(2) 0.014(2) -0.0042(19) 0.0074(19) -0.0067(19)
C22 0.020(3) 0.017(3) 0.018(3) -0.006(2) 0.004(2) -0.009(2)
C23 0.013(2) 0.019(3) 0.028(3) -0.013(2) 0.010(2) -0.007(2)
C24 0.028(3) 0.033(3) 0.025(3) -0.016(2) 0.018(2) -0.020(3)
C25 0.036(3) 0.025(3) 0.012(3) -0.002(2) 0.007(2) -0.016(2)
C26 0.021(3) 0.023(3) 0.016(3) -0.005(2) 0.004(2) -0.009(2)
C27 0.010(2) 0.015(3) 0.029(3) -0.003(2) 0.006(2) -0.003(2)
C28 0.014(2) 0.021(3) 0.024(3) -0.003(2) 0.005(2) -0.007(2)
C29 0.012(3) 0.026(3) 0.029(3) 0.004(2) 0.005(2) -0.003(2)
C30 0.018(3) 0.018(3) 0.047(4) 0.002(3) 0.013(3) -0.001(2)
C31 0.028(3) 0.019(3) 0.050(4) -0.014(3) 0.017(3) -0.008(2)
C32 0.022(3) 0.019(3) 0.029(3) -0.007(2) 0.007(2) -0.006(2)
C33 0.017(2) 0.016(2) 0.013(2) -0.002(2) 0.0030(19) -0.002(2)
C34 0.021(3) 0.022(3) 0.018(3) -0.004(2) 0.005(2) -0.006(2)
C35 0.032(3) 0.025(3) 0.019(3) -0.008(2) 0.009(2) -0.001(2)
C36 0.017(3) 0.035(3) 0.016(3) -0.002(2) 0.008(2) -0.004(2)
C37 0.021(3) 0.036(3) 0.023(3) -0.009(2) 0.008(2) -0.012(2)
C38 0.019(3) 0.025(3) 0.021(3) -0.008(2) 0.007(2) -0.007(2)
C39 0.021(3) 0.015(2) 0.012(2) -0.0010(19) 0.0068(19) -0.005(2)
C40 0.020(3) 0.017(3) 0.020(3) -0.004(2) 0.010(2) -0.005(2)
C41 0.032(3) 0.024(3) 0.027(3) -0.008(2) 0.018(2) -0.015(2)
C42 0.036(3) 0.014(3) 0.024(3) -0.006(2) 0.019(2) -0.006(2)
C43 0.028(3) 0.016(3) 0.015(3) -0.004(2) 0.006(2) 0.003(2)
C44 0.024(3) 0.021(3) 0.019(3) -0.007(2) 0.007(2) -0.007(2)
C45 0.023(3) 0.023(3) 0.014(3) -0.004(2) 0.003(2) -0.011(2)
C46 0.029(3) 0.021(3) 0.018(3) -0.001(2) 0.001(2) -0.011(2)
C47 0.019(3) 0.020(3) 0.021(3) 0.000(2) -0.004(2) -0.003(2)
C48 0.029(3) 0.032(3) 0.039(4) 0.006(3) -0.001(3) -0.004(3)
C49 0.018(3) 0.025(3) 0.021(3) -0.007(2) -0.002(2) -0.006(2)
C50 0.016(2) 0.021(3) 0.013(2) -0.002(2) -0.0010(19) -0.007(2)
C51 0.014(3) 0.027(3) 0.025(3) -0.008(2) 0.002(2) 0.001(2)
C52 0.011(2) 0.032(3) 0.027(3) -0.008(2) 0.003(2) -0.006(2)
C53 0.018(3) 0.032(3) 0.015(3) -0.007(2) 0.000(2) -0.010(2)
C54 0.017(3) 0.024(3) 0.014(3) -0.006(2) 0.004(2) -0.009(2)
C55 0.025(3) 0.043(3) 0.021(3) -0.003(3) 0.004(2) -0.017(3)
C56 0.022(3) 0.040(3) 0.012(2) -0.010(2) 0.007(2) -0.021(3)
C57 0.028(3) 0.025(3) 0.019(3) 0.004(2) -0.004(2) -0.020(2)
C58 0.020(3) 0.022(3) 0.018(3) -0.002(2) -0.002(2) -0.007(2)
C59 0.020(3) 0.027(3) 0.026(3) -0.007(2) 0.004(2) -0.012(2)
C60 0.066(5) 0.033(3) 0.032(3) -0.015(3) 0.016(3) -0.030(3)
N1 0.013(2) 0.013(2) 0.012(2) -0.0045(16) 0.0047(16) -0.0043(16)
N2 0.0108(19) 0.012(2) 0.013(2) -0.0011(16) 0.0047(16) -0.0033(16)
N3 0.015(2) 0.013(2) 0.013(2) -0.0027(16) 0.0041(16) -0.0043(16)
N4 0.017(2) 0.014(2) 0.014(2) -0.0037(17) 0.0065(16) -0.0049(17)
N5 0.017(2) 0.015(2) 0.015(2) -0.0027(17) 0.0023(16) -0.0065(17)
N6 0.019(2) 0.018(2) 0.013(2) 0.0007(17) 0.0025(17) -0.0070(18)
O1 0.0223(19) 0.0185(19) 0.0199(19) -0.0038(15) 0.0005(15) -0.0051(15)
O2 0.027(2) 0.0219(19) 0.021(2) -0.0037(15) 0.0050(15) -0.0115(16)
Yb1 0.01274(11) 0.01271(11) 0.01291(11) -0.00194(8) 0.00369(7) -0.00300(8)

loop_
_atom_type_symbol
_atom_type_description
_atom_type_scat_dispersion_real
_atom_type_scat_dispersion_imag
_atom_type_scat_source
C C 0.0033 0.0016 'International Tables Vol C Tables 4.2.6.8 and 6.1.1.4'
H H 0.0000 0.0000 'International Tables Vol C Tables 4.2.6.8 and 6.1.1.4'
N N 0.0061 0.0033 'International Tables Vol C Tables 4.2.6.8 and 6.1.1.4'
O O 0.0106 0.0060 'International Tables Vol C Tables 4.2.6.8 and 6.1.1.4'
Yb Yb -0.3850 5.5486 'International Tables Vol C Tables 4.2.6.8 and 6.1.1.4'

loop_
_geom_angle_atom_site_label_1
_geom_angle_atom_site_label_2
_geom_angle_atom_site_label_3
_geom_angle
_geom_angle_site_symmetry_1
_geom_angle_site_symmetry_3
_geom_angle_publ_flag
C2 C1 C20 124.9(4) . . ?
C2 C1 C21 117.6(4) . . ?
C20 C1 C21 117.4(4) . . ?
N3 C2 C1 125.9(4) . . ?
N3 C2 C3 109.1(4) . . ?
C1 C2 C3 124.9(4) . . ?
C4 C3 C2 107.5(4) . . ?
C4 C3 H3 126.2 . . ?
C2 C3 H3 126.2 . . ?
C3 C4 C5 107.0(4) . . ?
C3 C4 H4 126.5 . . ?
C5 C4 H4 126.5 . . ?
N3 C5 C6 125.5(4) . . ?
N3 C5 C4 109.6(4) . . ?
C6 C5 C4 124.8(4) . . ?
C7 C6 C5 124.9(4) . . ?
C7 C6 C27 118.0(4) . . ?
C5 C6 C27 117.0(4) . . ?
N4 C7 C6 126.1(4) . . ?
N4 C7 C8 109.4(4) . . ?
C6 C7 C8 124.5(4) . . ?
C9 C8 C7 106.9(4) . . ?
C9 C8 H8 126.6 . . ?
C7 C8 H8 126.6 . . ?
C8 C9 C10 107.9(4) . . ?
C8 C9 H9 126.0 . . ?
C10 C9 H9 126.0 . . ?
N4 C10 C11 125.7(4) . . ?
N4 C10 C9 109.3(4) . . ?
C11 C10 C9 124.9(4) . . ?
C10 C11 C12 125.6(4) . . ?
C10 C11 C33 115.6(4) . . ?
C12 C11 C33 118.5(4) . . ?
N1 C12 C11 123.9(4) . . ?
N1 C12 C13 109.5(4) . . ?
C11 C12 C13 126.3(4) . . ?
C14 C13 C12 107.7(4) . . ?
C14 C13 H13 126.1 . . ?
C12 C13 H13 126.1 . . ?
C13 C14 C15 106.9(4) . . ?
C13 C14 H14 126.5 . . ?
C15 C14 H14 126.5 . . ?
N1 C15 C16 125.3(4) . . ?
N1 C15 C14 109.8(4) . . ?
C16 C15 C14 124.9(4) . . ?
C15 C16 C17 125.2(4) . . ?
C15 C16 C39 117.5(4) . . ?
C17 C16 C39 117.3(4) . . ?
N2 C17 C16 125.4(4) . . ?
N2 C17 C18 110.6(4) . . ?
C16 C17 C18 123.9(4) . . ?
C19 C18 C17 106.9(4) . . ?
C19 C18 H18 126.5 . . ?
C17 C18 H18 126.5 . . ?
C18 C19 C20 107.2(4) . . ?
C18 C19 H19 126.4 . . ?
C20 C19 H19 126.4 . . ?
N2 C20 C1 125.2(4) . . ?
N2 C20 C19 110.1(4) . . ?
C1 C20 C19 124.5(4) . . ?
C26 C21 C22 118.3(4) . . ?
C26 C21 C1 120.9(4) . . ?
C22 C21 C1 120.8(4) . . ?
C23 C22 C21 120.8(5) . . ?
C23 C22 H22 119.6 . . ?
C21 C22 H22 119.6 . . ?
C24 C23 C22 120.0(5) . . ?
C24 C23 H23 120.0 . . ?
C22 C23 H23 120.0 . . ?
C23 C24 C25 120.0(5) . . ?
C23 C24 H24 120.0 . . ?
C25 C24 H24 120.0 . . ?
C24 C25 C26 120.3(5) . . ?
C24 C25 H25 119.8 . . ?
C26 C25 H25 119.8 . . ?
C25 C26 C21 120.5(5) . . ?
C25 C26 H26 119.7 . . ?
C21 C26 H26 119.7 . . ?
C32 C27 C28 118.4(5) . . ?
C32 C27 C6 121.2(5) . . ?
C28 C27 C6 120.4(5) . . ?
C29 C28 C27 120.8(5) . . ?
C29 C28 H28 119.6 . . ?
C27 C28 H28 119.6 . . ?
C30 C29 C28 120.1(5) . . ?
C30 C29 H29 119.9 . . ?
C28 C29 H29 119.9 . . ?
C31 C30 C29 119.9(5) . . ?
C31 C30 H30 120.0 . . ?
C29 C30 H30 120.0 . . ?
C30 C31 C32 120.2(5) . . ?
C30 C31 H31 119.9 . . ?
C32 C31 H31 119.9 . . ?
C27 C32 C31 120.6(5) . . ?
C27 C32 H32 119.7 . . ?
C31 C32 H32 119.7 . . ?
C38 C33 C34 117.8(4) . . ?
C38 C33 C11 121.0(4) . . ?
C34 C33 C11 121.1(4) . . ?
C35 C34 C33 120.4(5) . . ?
C35 C34 H34 119.8 . . ?
C33 C34 H34 119.8 . . ?
C36 C35 C34 121.1(5) . . ?
C36 C35 H35 119.5 . . ?
C34 C35 H35 119.5 . . ?
C37 C36 C35 119.2(5) . . ?
C37 C36 H36 120.4 . . ?
C35 C36 H36 120.4 . . ?
C36 C37 C38 120.0(5) . . ?
C36 C37 H37 120.0 . . ?
C38 C37 H37 120.0 . . ?
C33 C38 C37 121.3(5) . . ?
C33 C38 H38 119.3 . . ?
C37 C38 H38 119.3 . . ?
C40 C39 C44 117.9(4) . . ?
C40 C39 C16 121.7(4) . . ?
C44 C39 C16 120.3(4) . . ?
C39 C40 C41 121.1(5) . . ?
C39 C40 H40 119.4 . . ?
C41 C40 H40 119.4 . . ?
C42 C41 C40 120.1(5) . . ?
C42 C41 H41 119.9 . . ?
C40 C41 H41 119.9 . . ?
C41 C42 C43 119.8(5) . . ?
C41 C42 H42 120.1 . . ?
C43 C42 H42 120.1 . . ?
C42 C43 C44 120.4(5) . . ?
C42 C43 H43 119.8 . . ?
C44 C43 H43 119.8 . . ?
C43 C44 C39 120.6(5) . . ?
C43 C44 H44 119.7 . . ?
C39 C44 H44 119.7 . . ?
N5 C45 C46 123.5(5) . . ?
N5 C45 H45 118.2 . . ?
C46 C45 H45 118.2 . . ?
C47 C46 C45 120.1(5) . . ?
C47 C46 H46 119.9 . . ?
C45 C46 H46 119.9 . . ?
C46 C47 C49 117.8(5) . . ?
C46 C47 C48 120.4(5) . . ?
C49 C47 C48 121.8(5) . . ?
C47 C48 H48A 109.5 . . ?
C47 C48 H48B 109.5 . . ?
H48A C48 H48B 109.5 . . ?
C47 C48 H48C 109.5 . . ?
H48A C48 H48C 109.5 . . ?
H48B C48 H48C 109.5 . . ?
C47 C49 C50 118.3(5) . . ?
C47 C49 C51 124.0(5) . . ?
C50 C49 C51 117.6(5) . . ?
N5 C50 C49 123.0(4) . . ?
N5 C50 C54 116.9(4) . . ?
C49 C50 C54 119.8(4) . . ?
C52 C51 C49 122.2(5) . . ?
C52 C51 H51 118.9 . . ?
C49 C51 H51 118.9 . . ?
C51 C52 C53 121.1(5) . . ?
C51 C52 H52 119.5 . . ?
C53 C52 H52 119.5 . . ?
C54 C53 C52 118.3(5) . . ?
C54 C53 C56 117.6(5) . . ?
C52 C53 C56 124.0(5) . . ?
N6 C54 C53 122.9(5) . . ?
N6 C54 C50 116.6(4) . . ?
C53 C54 C50 120.2(4) . . ?
C56 C55 H55A 109.5 . . ?
C56 C55 H55B 109.5 . . ?
H55A C55 H55B 109.5 . . ?
C56 C55 H55C 109.5 . . ?
H55A C55 H55C 109.5 . . ?
H55B C55 H55C 109.5 . . ?
C57 C56 C53 117.2(4) . . ?
C57 C56 C55 122.5(5) . . ?
C53 C56 C55 120.3(5) . . ?
C56 C57 C58 121.5(5) . . ?
C56 C57 H57 119.2 . . ?
C58 C57 H57 119.2 . . ?
N6 C58 C57 122.2(5) . . ?
N6 C58 H58 118.9 . . ?
C57 C58 H58 118.9 . . ?
O2 C59 O1 121.0(5) . . ?
O2 C59 C60 120.1(5) . . ?
O1 C59 C60 118.8(5) . . ?
O2 C59 Yb1 61.8(3) . . ?
O1 C59 Yb1 59.6(3) . . ?
C60 C59 Yb1 170.7(4) . . ?
C59 C60 H60A 109.5 . . ?
C59 C60 H60B 109.5 . . ?
H60A C60 H60B 109.5 . . ?
C59 C60 H60C 109.5 . . ?
H60A C60 H60C 109.5 . . ?
H60B C60 H60C 109.5 . . ?
C15 N1 C12 105.9(4) . . ?
C15 N1 Yb1 123.8(3) . . ?
C12 N1 Yb1 120.6(3) . . ?
C17 N2 C20 105.2(4) . . ?
C17 N2 Yb1 127.0(3) . . ?
C20 N2 Yb1 125.6(3) . . ?
C5 N3 C2 106.5(4) . . ?
C5 N3 Yb1 121.6(3) . . ?
C2 N3 Yb1 122.4(3) . . ?
C7 N4 C10 106.4(4) . . ?
C7 N4 Yb1 126.6(3) . . ?
C10 N4 Yb1 125.3(3) . . ?
C45 N5 C50 117.0(4) . . ?
C45 N5 Yb1 126.0(3) . . ?
C50 N5 Yb1 116.2(3) . . ?
C58 N6 C54 118.2(4) . . ?
C58 N6 Yb1 123.0(3) . . ?
C54 N6 Yb1 117.3(3) . . ?
C59 O1 Yb1 93.0(3) . . ?
C59 O2 Yb1 90.8(3) . . ?
N1 Yb1 N4 75.95(13) . . ?
N1 Yb1 N3 120.01(13) . . ?
N4 Yb1 N3 76.17(13) . . ?
N1 Yb1 O1 83.08(12) . . ?
N4 Yb1 O1 81.71(12) . . ?
N3 Yb1 O1 141.91(12) . . ?
N1 Yb1 N2 75.77(12) . . ?
N4 Yb1 N2 120.91(13) . . ?
N3 Yb1 N2 75.03(13) . . ?
O1 Yb1 N2 142.91(12) . . ?
N1 Yb1 O2 131.36(12) . . ?
N4 Yb1 O2 75.17(13) . . ?
N3 Yb1 O2 89.52(12) . . ?
O1 Yb1 O2 54.68(11) . . ?
N2 Yb1 O2 152.77(12) . . ?
N1 Yb1 N6 145.15(13) . . ?
N4 Yb1 N6 138.90(13) . . ?
N3 Yb1 N6 78.70(13) . . ?
O1 Yb1 N6 99.43(12) . . ?
N2 Yb1 N6 82.30(13) . . ?
O2 Yb1 N6 72.62(12) . . ?
N1 Yb1 N5 83.82(12) . . ?
N4 Yb1 N5 149.74(13) . . ?
N3 Yb1 N5 134.00(12) . . ?
O1 Yb1 N5 73.61(12) . . ?
N2 Yb1 N5 74.09(13) . . ?
O2 Yb1 N5 103.23(12) . . ?
N6 Yb1 N5 64.10(12) . . ?
N1 Yb1 C59 106.93(14) . . ?
N4 Yb1 C59 75.16(14) . . ?
N3 Yb1 C59 115.44(14) . . ?
O1 Yb1 C59 27.46(13) . . ?
N2 Yb1 C59 163.45(14) . . ?
O2 Yb1 C59 27.33(13) . . ?
N6 Yb1 C59 87.20(14) . . ?
N5 Yb1 C59 89.83(14) . . ?

loop_
_geom_bond_atom_site_label_1
_geom_bond_atom_site_label_2
_geom_bond_distance
_geom_bond_site_symmetry_2
_geom_bond_publ_flag
C1 C2 1.400(6) . ?
C1 C20 1.411(6) . ?
C1 C21 1.501(6) . ?
C2 N3 1.371(6) . ?
C2 C3 1.444(7) . ?
C3 C4 1.338(7) . ?
C3 H3 0.9300 . ?
C4 C5 1.444(6) . ?
C4 H4 0.9300 . ?
C5 N3 1.368(6) . ?
C5 C6 1.416(6) . ?
C6 C7 1.400(6) . ?
C6 C27 1.494(6) . ?
C7 N4 1.369(6) . ?
C7 C8 1.444(6) . ?
C8 C9 1.337(7) . ?
C8 H8 0.9300 . ?
C9 C10 1.430(6) . ?
C9 H9 0.9300 . ?
C10 N4 1.373(6) . ?
C10 C11 1.405(7) . ?
C11 C12 1.406(6) . ?
C11 C33 1.508(6) . ?
C12 N1 1.388(6) . ?
C12 C13 1.433(7) . ?
C13 C14 1.351(7) . ?
C13 H13 0.9300 . ?
C14 C15 1.444(6) . ?
C14 H14 0.9300 . ?
C15 N1 1.379(6) . ?
C15 C16 1.411(6) . ?
C16 C17 1.412(6) . ?
C16 C39 1.494(6) . ?
C17 N2 1.379(6) . ?
C17 C18 1.433(6) . ?
C18 C19 1.350(7) . ?
C18 H18 0.9300 . ?
C19 C20 1.438(6) . ?
C19 H19 0.9300 . ?
C20 N2 1.382(6) . ?
C21 C26 1.391(7) . ?
C21 C22 1.391(7) . ?
C22 C23 1.390(6) . ?
C22 H22 0.9300 . ?
C23 C24 1.370(7) . ?
C23 H23 0.9300 . ?
C24 C25 1.377(7) . ?
C24 H24 0.9300 . ?
C25 C26 1.386(7) . ?
C25 H25 0.9300 . ?
C26 H26 0.9300 . ?
C27 C32 1.385(7) . ?
C27 C28 1.393(7) . ?
C28 C29 1.386(7) . ?
C28 H28 0.9300 . ?
C29 C30 1.377(8) . ?
C29 H29 0.9300 . ?
C30 C31 1.373(8) . ?
C30 H30 0.9300 . ?
C31 C32 1.395(7) . ?
C31 H31 0.9300 . ?
C32 H32 0.9300 . ?
C33 C38 1.374(7) . ?
C33 C34 1.394(7) . ?
C34 C35 1.381(7) . ?
C34 H34 0.9300 . ?
C35 C36 1.369(8) . ?
C35 H35 0.9300 . ?
C36 C37 1.368(8) . ?
C36 H36 0.9300 . ?
C37 C38 1.395(7) . ?
C37 H37 0.9300 . ?
C38 H38 0.9300 . ?
C39 C40 1.386(7) . ?
C39 C44 1.394(7) . ?
C40 C41 1.390(7) . ?
C40 H40 0.9300 . ?
C41 C42 1.368(8) . ?
C41 H41 0.9300 . ?
C42 C43 1.375(8) . ?
C42 H42 0.9300 . ?
C43 C44 1.388(7) . ?
C43 H43 0.9300 . ?
C44 H44 0.9300 . ?
C45 N5 1.334(6) . ?
C45 C46 1.397(7) . ?
C45 H45 0.9300 . ?
C46 C47 1.378(7) . ?
C46 H46 0.9300 . ?
C47 C49 1.409(7) . ?
C47 C48 1.510(7) . ?
C48 H48A 0.9600 . ?
C48 H48B 0.9600 . ?
C48 H48C 0.9600 . ?
C49 C50 1.417(7) . ?
C49 C51 1.432(7) . ?
C50 N5 1.359(6) . ?
C50 C54 1.441(7) . ?
C51 C52 1.358(7) . ?
C51 H51 0.9300 . ?
C52 C53 1.427(7) . ?
C52 H52 0.9300 . ?
C53 C54 1.415(7) . ?
C53 C56 1.435(7) . ?
C54 N6 1.355(6) . ?
C55 C56 1.496(7) . ?
C55 H55A 0.9600 . ?
C55 H55B 0.9600 . ?
C55 H55C 0.9600 . ?
C56 C57 1.349(7) . ?
C57 C58 1.412(7) . ?
C57 H57 0.9300 . ?
C58 N6 1.317(6) . ?
C58 H58 0.9300 . ?
C59 O2 1.260(6) . ?
C59 O1 1.266(6) . ?
C59 C60 1.491(7) . ?
C59 Yb1 2.743(5) . ?
C60 H60A 0.9600 . ?
C60 H60B 0.9600 . ?
C60 H60C 0.9600 . ?
N1 Yb1 2.352(4) . ?
N2 Yb1 2.376(4) . ?
N3 Yb1 2.367(4) . ?
N4 Yb1 2.355(4) . ?
N5 Yb1 2.528(4) . ?
N6 Yb1 2.488(4) . ?
O1 Yb1 2.369(3) . ?
O2 Yb1 2.418(3) . ?
